data_7235476
loop_
_publ_author_name
'Kodama, Koichi'
'Hayashi, Naoki'
'Fujita, Mikidai'
'Hirose, Takuji'

_publ_section_title
;
 Direct enantioseparation of 1-(2-hydroxyphenyl) ethylamines via
 diastereomeric salt formation: chiral recognition mechanism based on the
 crystal structure
;
_journal_issue 49
_journal_name_full 'RSC Advances'
_journal_page_first 25609
_journal_paper_doi 10.1039/c4ra00414k
_journal_volume 4
_journal_year 2014
_chemical_formula_sum 'C16 H27 N O'
_chemical_formula_weight 249.39
_space_group_IT_number 14
_space_group_name_Hall '-P 2ybc'
_space_group_name_H-M_alt 'P 1 21/c 1'
_symmetry_cell_setting monoclinic
_symmetry_space_group_name_H-M 'P 1 21/c 1'
_atom_sites_solution_hydrogens geom
_atom_sites_solution_primary direct
_atom_sites_solution_secondary difmap
_audit_creation_method SHELXL-97
_cell_angle_alpha 90.00
_cell_angle_beta 105.9770(10)
_cell_angle_gamma 90.00
_cell_formula_units_Z 4
_cell_length_a 15.4268(18)
_cell_length_b 9.5663(11)
_cell_length_c 11.1965(13)
_cell_measurement_temperature 150(2)
_cell_volume 1588.5(3)
_computing_cell_refinement 'APEX II (Bruker, 2005)'
_computing_data_collection 'APEX II (Bruker, 2005)'
_computing_molecular_graphics 'Mercury Version 3.1'
_computing_publication_material 'Mercury Version 3.1'
_computing_structure_refinement 'SHELXL-97 (Sheldrick, 1997)'
_computing_structure_solution 'SHELXS-97 (Sheldrick, 1990)'
_diffrn_ambient_temperature 150(2)
_diffrn_measured_fraction_theta_full 0.993
_diffrn_measured_fraction_theta_max 0.993
_diffrn_measurement_device_type CCD
_diffrn_radiation_monochromator graphite
_diffrn_radiation_source 'fine-focus sealed tube'
_diffrn_radiation_type MoK\a
_diffrn_radiation_wavelength 0.71073
_diffrn_reflns_av_R_equivalents 0.1447
_diffrn_reflns_av_sigmaI/netI 0.0957
_diffrn_reflns_limit_h_max 10
_diffrn_reflns_limit_h_min -18
_diffrn_reflns_limit_k_max 11
_diffrn_reflns_limit_k_min -11
_diffrn_reflns_limit_l_max 13
_diffrn_reflns_limit_l_min -12
_diffrn_reflns_number 7388
_diffrn_reflns_theta_full 24.99
_diffrn_reflns_theta_max 24.99
_diffrn_reflns_theta_min 1.37
_exptl_absorpt_coefficient_mu 0.064
_exptl_absorpt_correction_T_max 0.9937
_exptl_absorpt_correction_T_min 0.9689
_exptl_crystal_colour colorless
_exptl_crystal_density_diffrn 1.043
_exptl_crystal_density_method 'not measured'
_exptl_crystal_description block
_exptl_crystal_F_000 552
_exptl_crystal_size_max 0.50
_exptl_crystal_size_mid 0.15
_exptl_crystal_size_min 0.10
_refine_diff_density_max 0.257
_refine_diff_density_min -0.309
_refine_diff_density_rms 0.062
_refine_ls_extinction_method none
_refine_ls_goodness_of_fit_ref 1.065
_refine_ls_hydrogen_treatment mixed
_refine_ls_matrix_type full
_refine_ls_number_parameters 179
_refine_ls_number_reflns 2789
_refine_ls_number_restraints 0
_refine_ls_restrained_S_all 1.065
_refine_ls_R_factor_all 0.0828
_refine_ls_R_factor_gt 0.0755
_refine_ls_shift/su_max 0.003
_refine_ls_shift/su_mean 0.000
_refine_ls_structure_factor_coef Fsqd
_refine_ls_weighting_details 'calc w=1/[\s^2^(Fo^2^)+(0.0925P)^2^+0.5908P] where P=(Fo^2^+2Fc^2^)/3'
_refine_ls_weighting_scheme calc
_refine_ls_wR_factor_gt 0.2066
_refine_ls_wR_factor_ref 0.2147
_reflns_number_gt 2366
_reflns_number_total 2789
_reflns_threshold_expression >2sigma(I)
_cod_data_source_file c4ra00414k2.cif
_cod_data_source_block (RS)-1b
_cod_original_sg_symbol_H-M P21/c
_cod_database_code 7235476

loop_
_symmetry_equiv_pos_as_xyz
'x, y, z'
'-x, y+1/2, -z+1/2'
'-x, -y, -z'
'x, -y-1/2, z-1/2'

loop_
_atom_site_label
_atom_site_type_symbol
_atom_site_fract_x
_atom_site_fract_y
_atom_site_fract_z
_atom_site_U_iso_or_equiv
_atom_site_adp_type
_atom_site_occupancy
_atom_site_symmetry_multiplicity
_atom_site_calc_flag
_atom_site_refinement_flags
C1 C 0.27012(13) 0.03796(18) 0.36020(15) 0.0346(5) Uani 1 1 d .
O1 O 0.39712(12) 0.07312(18) 0.27998(15) 0.0580(5) Uani 1 1 d .
H25 H 0.4105 0.1258 0.2277 0.087 Uiso 1 1 calc R
C3 C 0.19729(13) 0.09757(19) 0.39149(15) 0.0335(5) Uani 1 1 d .
H1 H 0.1610 0.0392 0.4266 0.040 Uiso 1 1 calc R
C4 C 0.17458(13) 0.23942(19) 0.37396(16) 0.0338(5) Uani 1 1 d .
C5 C 0.32356(13) 0.1251(2) 0.30980(17) 0.0372(5) Uani 1 1 d .
C6 C 0.22818(13) 0.32023(19) 0.32133(17) 0.0357(5) Uani 1 1 d .
H2 H 0.2137 0.4164 0.3069 0.043 Uiso 1 1 calc R
C7 C 0.30159(13) 0.2685(2) 0.28860(18) 0.0372(5) Uani 1 1 d .
C8 C 0.09442(14) 0.3040(2) 0.40992(19) 0.0443(6) Uani 1 1 d .
C9 C 0.38376(18) -0.1418(2) 0.4688(2) 0.0585(7) Uani 1 1 d .
H3 H 0.4290 -0.0926 0.4378 0.088 Uiso 1 1 calc R
H4 H 0.3978 -0.2419 0.4756 0.088 Uiso 1 1 calc R
H5 H 0.3844 -0.1049 0.5507 0.088 Uiso 1 1 calc R
C10 C 0.29017(17) -0.1198(2) 0.37839(19) 0.0477(6) Uani 1 1 d .
C11 C 0.35931(15) 0.3668(3) 0.2369(2) 0.0572(7) Uani 1 1 d .
H6 H 0.3210 0.4469 0.1958 0.069 Uiso 1 1 calc R
C12 C 0.2212(2) -0.1935(2) 0.4324(3) 0.0706(9) Uani 1 1 d .
H7 H 0.2362 -0.2931 0.4437 0.106 Uiso 1 1 calc R
H8 H 0.1608 -0.1828 0.3753 0.106 Uiso 1 1 calc R
H9 H 0.2226 -0.1518 0.5129 0.106 Uiso 1 1 calc R
N1 N 0.3945(2) 0.2949(4) 0.1431(3) 0.0834(10) Uani 1 1 d .
C14 C 0.2851(3) -0.1860(2) 0.2514(2) 0.0792(10) Uani 1 1 d .
H10 H 0.3317 -0.1449 0.2178 0.119 Uiso 1 1 calc R
H11 H 0.2255 -0.1681 0.1941 0.119 Uiso 1 1 calc R
H12 H 0.2948 -0.2870 0.2614 0.119 Uiso 1 1 calc R
C15 C 0.12916(18) 0.4109(3) 0.5126(2) 0.0632(7) Uani 1 1 d .
H13 H 0.1621 0.4846 0.4827 0.095 Uiso 1 1 calc R
H14 H 0.1696 0.3649 0.5849 0.095 Uiso 1 1 calc R
H15 H 0.0782 0.4521 0.5364 0.095 Uiso 1 1 calc R
C16 C 0.43613(19) 0.4240(4) 0.3425(4) 0.0900(11) Uani 1 1 d .
H22 H 0.4781 0.3483 0.3779 0.135 Uiso 1 1 calc R
H23 H 0.4115 0.4634 0.4071 0.135 Uiso 1 1 calc R
H24 H 0.4681 0.4971 0.3103 0.135 Uiso 1 1 calc R
C17 C 0.0422(2) 0.1962(4) 0.4626(3) 0.0844(10) Uani 1 1 d .
H16 H -0.0047 0.2434 0.4916 0.127 Uiso 1 1 calc R
H17 H 0.0835 0.1474 0.5324 0.127 Uiso 1 1 calc R
H18 H 0.0141 0.1286 0.3978 0.127 Uiso 1 1 calc R
C18 C 0.0314(2) 0.3718(5) 0.2979(3) 0.1031(15) Uani 1 1 d .
H19 H 0.0613 0.4522 0.2723 0.155 Uiso 1 1 calc R
H20 H -0.0231 0.4032 0.3187 0.155 Uiso 1 1 calc R
H21 H 0.0150 0.3040 0.2297 0.155 Uiso 1 1 calc R
H26 H 0.445(2) 0.352(4) 0.142(3) 0.088(10) Uiso 1 1 d .
H27 H 0.366(4) 0.299(7) 0.073(6) 0.18(3) Uiso 1 1 d .

loop_
_atom_site_aniso_label
_atom_site_aniso_U_11
_atom_site_aniso_U_22
_atom_site_aniso_U_33
_atom_site_aniso_U_23
_atom_site_aniso_U_13
_atom_site_aniso_U_12
C1 0.0469(11) 0.0243(9) 0.0270(9) 0.0002(7) 0.0008(8) 0.0026(8)
O1 0.0600(11) 0.0619(11) 0.0606(10) 0.0188(8) 0.0311(8) 0.0315(8)
C3 0.0390(10) 0.0317(9) 0.0273(8) -0.0001(7) 0.0051(7) -0.0064(8)
C4 0.0360(10) 0.0325(10) 0.0305(9) -0.0059(7) 0.0053(7) -0.0007(8)
C5 0.0409(11) 0.0360(10) 0.0346(9) 0.0024(8) 0.0101(8) 0.0106(8)
C6 0.0387(11) 0.0247(9) 0.0414(10) 0.0006(7) 0.0073(8) 0.0026(8)
C7 0.0371(10) 0.0324(10) 0.0408(10) 0.0100(8) 0.0089(8) 0.0039(8)
C8 0.0377(11) 0.0560(13) 0.0384(10) -0.0091(9) 0.0089(8) 0.0055(10)
C9 0.0754(17) 0.0381(11) 0.0509(13) 0.0048(10) -0.0013(11) 0.0211(11)
C10 0.0700(16) 0.0245(10) 0.0386(10) 0.0012(8) -0.0020(10) 0.0088(10)
C11 0.0427(12) 0.0596(15) 0.0719(15) 0.0346(12) 0.0200(11) 0.0088(11)
C12 0.091(2) 0.0306(11) 0.0728(17) 0.0186(11) -0.0075(15) -0.0124(12)
N1 0.0714(17) 0.106(2) 0.0899(19) 0.0566(17) 0.0519(15) 0.0362(16)
C14 0.133(3) 0.0350(12) 0.0524(14) -0.0130(10) -0.0033(16) 0.0253(15)
C15 0.0597(15) 0.0659(16) 0.0636(15) -0.0251(12) 0.0165(12) 0.0150(13)
C16 0.0477(15) 0.088(2) 0.123(3) 0.0486(19) 0.0048(16) -0.0244(15)
C17 0.0671(19) 0.098(2) 0.106(2) -0.0328(19) 0.0535(18) -0.0194(17)
C18 0.0647(18) 0.194(4) 0.0486(14) 0.0094(19) 0.0112(13) 0.073(2)

loop_
_atom_type_symbol
_atom_type_description
_atom_type_scat_dispersion_real
_atom_type_scat_dispersion_imag
_atom_type_scat_source
C C 0.0033 0.0016 'International Tables Vol C Tables 4.2.6.8 and 6.1.1.4'
H H 0.0000 0.0000 'International Tables Vol C Tables 4.2.6.8 and 6.1.1.4'
N N 0.0061 0.0033 'International Tables Vol C Tables 4.2.6.8 and 6.1.1.4'
O O 0.0106 0.0060 'International Tables Vol C Tables 4.2.6.8 and 6.1.1.4'

loop_
_geom_angle_atom_site_label_1
_geom_angle_atom_site_label_2
_geom_angle_atom_site_label_3
_geom_angle
C3 C1 C5 117.76(16)
C3 C1 C10 121.02(18)
C5 C1 C10 121.21(18)
C5 O1 H25 109.5
C1 C3 C4 123.43(17)
C1 C3 H1 118.3
C4 C3 H1 118.3
C6 C4 C3 116.54(17)
C6 C4 C8 120.62(17)
C3 C4 C8 122.84(18)
O1 C5 C1 120.38(17)
O1 C5 C7 119.30(18)
C1 C5 C7 120.32(17)
C7 C6 C4 123.20(17)
C7 C6 H2 118.4
C4 C6 H2 118.4
C6 C7 C5 118.72(17)
C6 C7 C11 119.48(18)
C5 C7 C11 121.73(18)
C18 C8 C15 110.6(3)
C18 C8 C17 108.9(3)
C15 C8 C17 106.0(2)
C18 C8 C4 109.71(17)
C15 C8 C4 109.13(18)
C17 C8 C4 112.3(2)
C10 C9 H3 109.5
C10 C9 H4 109.5
H3 C9 H4 109.5
C10 C9 H5 109.5
H3 C9 H5 109.5
H4 C9 H5 109.5
C9 C10 C12 107.84(18)
C9 C10 C14 110.7(2)
C12 C10 C14 108.1(2)
C9 C10 C1 109.85(17)
C12 C10 C1 111.5(2)
C14 C10 C1 108.85(16)
N1 C11 C7 110.6(2)
N1 C11 C16 111.0(3)
C7 C11 C16 109.9(2)
N1 C11 H6 108.4
C7 C11 H6 108.4
C16 C11 H6 108.4
C10 C12 H7 109.5
C10 C12 H8 109.5
H7 C12 H8 109.5
C10 C12 H9 109.5
H7 C12 H9 109.5
H8 C12 H9 109.5
C11 N1 H26 102(2)
C11 N1 H27 118(4)
H26 N1 H27 101(5)
C10 C14 H10 109.5
C10 C14 H11 109.5
H10 C14 H11 109.5
C10 C14 H12 109.5
H10 C14 H12 109.5
H11 C14 H12 109.5
C8 C15 H13 109.5
C8 C15 H14 109.5
H13 C15 H14 109.5
C8 C15 H15 109.5
H13 C15 H15 109.5
H14 C15 H15 109.5
C11 C16 H22 109.5
C11 C16 H23 109.5
H22 C16 H23 109.5
C11 C16 H24 109.5
H22 C16 H24 109.5
H23 C16 H24 109.5
C8 C17 H16 109.5
C8 C17 H17 109.5
H16 C17 H17 109.5
C8 C17 H18 109.5
H16 C17 H18 109.5
H17 C17 H18 109.5
C8 C18 H19 109.5
C8 C18 H20 109.5
H19 C18 H20 109.5
C8 C18 H21 109.5
H19 C18 H21 109.5
H20 C18 H21 109.5

loop_
_geom_bond_atom_site_label_1
_geom_bond_atom_site_label_2
_geom_bond_distance
C1 C3 1.388(3)
C1 C5 1.396(3)
C1 C10 1.543(3)
O1 C5 1.362(2)
O1 H25 0.8400
C3 C4 1.402(3)
C3 H1 0.9500
C4 C6 1.377(3)
C4 C8 1.532(3)
C5 C7 1.417(3)
C6 C7 1.375(3)
C6 H2 0.9500
C7 C11 1.515(3)
C8 C18 1.506(3)
C8 C15 1.522(3)
C8 C17 1.524(4)
C9 C10 1.532(3)
C9 H3 0.9800
C9 H4 0.9800
C9 H5 0.9800
C10 C12 1.532(4)
C10 C14 1.539(3)
C11 N1 1.478(4)
C11 C16 1.527(4)
C11 H6 1.0000
C12 H7 0.9800
C12 H8 0.9800
C12 H9 0.9800
N1 H26 0.95(4)
N1 H27 0.79(6)
C14 H10 0.9800
C14 H11 0.9800
C14 H12 0.9800
C15 H13 0.9800
C15 H14 0.9800
C15 H15 0.9800
C16 H22 0.9800
C16 H23 0.9800
C16 H24 0.9800
C17 H16 0.9800
C17 H17 0.9800
C17 H18 0.9800
C18 H19 0.9800
C18 H20 0.9800
C18 H21 0.9800

loop_
_geom_torsion_atom_site_label_1
_geom_torsion_atom_site_label_2
_geom_torsion_atom_site_label_3
_geom_torsion_atom_site_label_4
_geom_torsion
C5 C1 C3 C4 0.6(3)
C10 C1 C3 C4 -178.29(16)
C1 C3 C4 C6 0.8(3)
C1 C3 C4 C8 -179.49(16)
C3 C1 C5 O1 178.49(17)
C10 C1 C5 O1 -2.6(3)
C3 C1 C5 C7 -1.8(3)
C10 C1 C5 C7 177.12(17)
C3 C4 C6 C7 -1.1(3)
C8 C4 C6 C7 179.17(18)
C4 C6 C7 C5 0.0(3)
C4 C6 C7 C11 -177.06(19)
O1 C5 C7 C6 -178.76(18)
C1 C5 C7 C6 1.5(3)
O1 C5 C7 C11 -1.8(3)
C1 C5 C7 C11 178.52(19)
C6 C4 C8 C18 56.8(3)
C3 C4 C8 C18 -122.9(3)
C6 C4 C8 C15 -64.6(3)
C3 C4 C8 C15 115.7(2)
C6 C4 C8 C17 178.1(2)
C3 C4 C8 C17 -1.6(3)
C3 C1 C10 C9 -119.4(2)
C5 C1 C10 C9 61.7(2)
C3 C1 C10 C12 0.1(3)
C5 C1 C10 C12 -178.79(18)
C3 C1 C10 C14 119.3(2)
C5 C1 C10 C14 -59.6(3)
C6 C7 C11 N1 -145.9(2)
C5 C7 C11 N1 37.2(3)
C6 C7 C11 C16 91.3(3)
C5 C7 C11 C16 -85.7(3)
